data_2204861
loop_
_publ_author_name
'Zhu, Song-Lei'
'Tu, Shu-Jiang'
'Zou, Xiang'
'Li, Tuan-Jie'

_publ_section_title 6-Amino-4-[4-(dimethylamino)phenyl]-3-methyl-1-phenylpyrazolo[3,4-<i>b</i>]pyridine-5-carbonitrile
_journal_issue 1
_journal_name_full 'Acta Crystallographica Section E'
_journal_page_first o29
_journal_page_last o30
_journal_paper_doi 10.1107/S1600536804031642
_journal_volume 61
_journal_year 2005
_chemical_formula_iupac 'C22 H20 N6'
_chemical_formula_moiety 'C22 H20 N6'
_chemical_formula_sum 'C22 H20 N6'
_chemical_formula_weight 368.44
_chemical_melting_point 507
_chemical_name_systematic
;
6-Amino-4-[4-(dimethylamino)phenyl]-3-methyl-1-phenylpyrazolo[3,4-b]pyridine-
5-carbonitrile
;
_space_group_IT_number 2
_symmetry_cell_setting triclinic
_symmetry_space_group_name_Hall '-P 1'
_symmetry_space_group_name_H-M 'P -1'
_atom_sites_solution_hydrogens geom
_atom_sites_solution_primary direct
_atom_sites_solution_secondary difmap
_cell_angle_alpha 91.367(5)
_cell_angle_beta 109.463(7)
_cell_angle_gamma 100.148(5)
_cell_formula_units_Z 2
_cell_length_a 8.493(3)
_cell_length_b 9.446(3)
_cell_length_c 12.144(4)
_cell_measurement_reflns_used 3551
_cell_measurement_temperature 193(2)
_cell_measurement_theta_max 25.3
_cell_measurement_theta_min 3.1
_cell_volume 900.6(5)
_computing_cell_refinement CrystalClear
_computing_data_collection 'CrystalClear (Rigaku, 1999)'
_computing_data_reduction 'CrystalStructure (Rigaku/MSC, 2000-2003)'
_computing_molecular_graphics 'SHELXTL (Sheldrick, 1997b)'
_computing_publication_material SHELXTL
_computing_structure_refinement 'SHELXL97 (Sheldrick, 1997a)'
_computing_structure_solution 'SHELXS97 (Sheldrick, 1997a)'
_diffrn_ambient_temperature 193(2)
_diffrn_detector_area_resol_mean 7.31
_diffrn_measured_fraction_theta_full 0.994
_diffrn_measured_fraction_theta_max 0.994
_diffrn_measurement_device_type 'Rigaku Mercury CCD area-detector'
_diffrn_measurement_method \w
_diffrn_radiation_monochromator graphite
_diffrn_radiation_source 'fine-focus sealed tube'
_diffrn_radiation_type MoK\a
_diffrn_radiation_wavelength 0.71070
_diffrn_reflns_av_R_equivalents 0.0208
_diffrn_reflns_av_sigmaI/netI 0.0558
_diffrn_reflns_limit_h_max 10
_diffrn_reflns_limit_h_min -10
_diffrn_reflns_limit_k_max 11
_diffrn_reflns_limit_k_min -10
_diffrn_reflns_limit_l_max 14
_diffrn_reflns_limit_l_min -14
_diffrn_reflns_number 8996
_diffrn_reflns_theta_full 25.35
_diffrn_reflns_theta_max 25.35
_diffrn_reflns_theta_min 3.17
_diffrn_standards_decay_% 0
_diffrn_standards_interval_count 0
_diffrn_standards_interval_time 0
_diffrn_standards_number 0
_exptl_absorpt_coefficient_mu 0.085
_exptl_absorpt_correction_T_max 0.9899
_exptl_absorpt_correction_T_min 0.9436
_exptl_absorpt_correction_type multi-scan
_exptl_absorpt_process_details '(Jacobson, 1998)'
_exptl_crystal_colour 'light yellow'
_exptl_crystal_density_diffrn 1.359
_exptl_crystal_density_meas ?
_exptl_crystal_density_method .
_exptl_crystal_description block
_exptl_crystal_F_000 388
_exptl_crystal_size_max 0.69
_exptl_crystal_size_mid 0.25
_exptl_crystal_size_min 0.12
_refine_diff_density_max 0.154
_refine_diff_density_min -0.205
_refine_ls_extinction_method none
_refine_ls_goodness_of_fit_ref 1.074
_refine_ls_hydrogen_treatment mixed
_refine_ls_matrix_type full
_refine_ls_number_parameters 265
_refine_ls_number_reflns 3288
_refine_ls_number_restraints 0
_refine_ls_restrained_S_all 1.074
_refine_ls_R_factor_all 0.0495
_refine_ls_R_factor_gt 0.0414
_refine_ls_shift/su_max 0.000
_refine_ls_shift/su_mean 0.000
_refine_ls_structure_factor_coef Fsqd
_refine_ls_weighting_details 'calc w = 1/[\s^2^(Fo^2^)+(0.0499P)^2^+0.2172P] where P=(Fo^2^+2Fc^2^)/3'
_refine_ls_weighting_scheme calc
_refine_ls_wR_factor_gt 0.0983
_refine_ls_wR_factor_ref 0.1031
_reflns_number_gt 2856
_reflns_number_total 3288
_reflns_threshold_expression I>2\s(I)
_cod_data_source_file ci6499.cif
_cod_data_source_block I
_cod_original_cell_volume 900.7(5)
_cod_database_code 2204861
_cod_database_fobs_code 2204861

loop_
_symmetry_equiv_pos_as_xyz
'x, y, z'
'-x, -y, -z'

loop_
_atom_site_label
_atom_site_fract_x
_atom_site_fract_y
_atom_site_fract_z
_atom_site_U_iso_or_equiv
_atom_site_adp_type
_atom_site_calc_flag
_atom_site_refinement_flags
_atom_site_occupancy
_atom_site_type_symbol
N1 -0.29086(15) 0.09678(13) -0.01916(10) 0.0247(3) Uani d . 1 N
N2 -0.10089(16) 0.35546(14) -0.16733(11) 0.0295(3) Uani d . 1 N
N3 -0.23453(15) 0.25571(13) -0.15682(10) 0.0270(3) Uani d . 1 N
N4 -0.31424(17) -0.05074(14) 0.12423(12) 0.0287(3) Uani d . 1 N
N5 0.06856(17) -0.04463(16) 0.33198(12) 0.0382(3) Uani d . 1 N
N6 0.76042(15) 0.34695(13) 0.41226(11) 0.0279(3) Uani d . 1 N
C1 -0.18478(18) 0.18984(15) -0.05674(12) 0.0237(3) Uani d . 1 C
C2 -0.00926(18) 0.24503(15) 0.00047(12) 0.0241(3) Uani d . 1 C
C3 0.06899(18) 0.19409(15) 0.10939(12) 0.0232(3) Uani d . 1 C
C4 -0.03698(17) 0.09042(15) 0.14703(12) 0.0234(3) Uani d . 1 C
C5 -0.21580(18) 0.04667(15) 0.08282(12) 0.0232(3) Uani d . 1 C
C6 0.03318(18) 0.34947(16) -0.07425(13) 0.0272(3) Uani d . 1 C
C7 -0.40015(18) 0.22842(16) -0.24538(12) 0.0253(3) Uani d . 1 C
C8 -0.46087(19) 0.09518(16) -0.30891(13) 0.0284(3) Uani d . 1 C
H8 -0.3924 0.0236 -0.2956 0.034 Uiso calc R 1 H
C9 -0.62237(19) 0.06707(17) -0.39202(13) 0.0306(4) Uani d . 1 C
H9 -0.6647 -0.0238 -0.4369 0.037 Uiso calc R 1 H
C10 -0.72269(19) 0.17068(17) -0.41010(13) 0.0315(4) Uani d . 1 C
H10 -0.8348 0.1501 -0.4660 0.038 Uiso calc R 1 H
C11 -0.6599(2) 0.30379(18) -0.34702(14) 0.0354(4) Uani d . 1 C
H11 -0.7286 0.3752 -0.3602 0.042 Uiso calc R 1 H
C12 -0.4974(2) 0.33415(17) -0.26452(13) 0.0326(4) Uani d . 1 C
H12 -0.4535 0.4263 -0.2217 0.039 Uiso calc R 1 H
C13 0.02821(18) 0.01867(16) 0.25081(13) 0.0263(3) Uani d . 1 C
C14 0.24972(17) 0.24321(15) 0.18426(12) 0.0228(3) Uani d . 1 C
C15 0.38408(18) 0.24400(15) 0.14239(12) 0.0246(3) Uani d . 1 C
H15 0.3597 0.2211 0.0611 0.030 Uiso calc R 1 H
C16 0.55145(18) 0.27727(15) 0.21609(13) 0.0250(3) Uani d . 1 C
H16 0.6399 0.2755 0.1849 0.030 Uiso calc R 1 H
C17 0.59327(17) 0.31379(14) 0.33699(12) 0.0226(3) Uani d . 1 C
C18 0.45827(18) 0.31801(16) 0.37828(12) 0.0258(3) Uani d . 1 C
H18 0.4819 0.3456 0.4588 0.031 Uiso calc R 1 H
C19 0.29199(18) 0.28271(15) 0.30376(13) 0.0260(3) Uani d . 1 C
H19 0.2031 0.2853 0.3345 0.031 Uiso calc R 1 H
C20 0.89241(19) 0.3103(2) 0.37272(15) 0.0379(4) Uani d . 1 C
H20A 0.8684 0.2061 0.3510 0.057 Uiso calc R 1 H
H20B 1.0028 0.3374 0.4359 0.057 Uiso calc R 1 H
H20C 0.8954 0.3624 0.3044 0.057 Uiso calc R 1 H
C21 0.7942(2) 0.35443(18) 0.53832(13) 0.0348(4) Uani d . 1 C
H21A 0.7469 0.4333 0.5609 0.052 Uiso calc R 1 H
H21B 0.9174 0.3721 0.5800 0.052 Uiso calc R 1 H
H21C 0.7410 0.2629 0.5587 0.052 Uiso calc R 1 H
C22 0.1983(2) 0.44700(18) -0.06089(15) 0.0358(4) Uani d . 1 C
H22A 0.2746 0.3911 -0.0794 0.054 Uiso calc R 1 H
H22B 0.2510 0.4910 0.0200 0.054 Uiso calc R 1 H
H22C 0.1778 0.5230 -0.1145 0.054 Uiso calc R 1 H
H4A -0.270(2) -0.077(2) 0.1979(18) 0.050(5) Uiso d . 1 H
H4B -0.429(2) -0.0625(18) 0.0911(15) 0.036(5) Uiso d . 1 H

loop_
_atom_site_aniso_label
_atom_site_aniso_U_11
_atom_site_aniso_U_22
_atom_site_aniso_U_33
_atom_site_aniso_U_12
_atom_site_aniso_U_13
_atom_site_aniso_U_23
N1 0.0206(6) 0.0275(6) 0.0226(6) 0.0031(5) 0.0039(5) 0.0040(5)
N2 0.0255(7) 0.0295(7) 0.0294(7) -0.0013(5) 0.0074(6) 0.0047(5)
N3 0.0211(6) 0.0296(7) 0.0250(6) -0.0006(5) 0.0035(5) 0.0069(5)
N4 0.0218(7) 0.0369(8) 0.0244(7) 0.0013(6) 0.0059(6) 0.0078(6)
N5 0.0318(7) 0.0429(8) 0.0364(8) 0.0068(6) 0.0068(6) 0.0120(7)
N6 0.0194(6) 0.0341(7) 0.0276(7) 0.0064(5) 0.0041(5) 0.0019(5)
C1 0.0224(7) 0.0244(7) 0.0222(7) 0.0032(6) 0.0058(6) 0.0011(6)
C2 0.0212(7) 0.0258(7) 0.0235(7) 0.0032(6) 0.0058(6) 0.0009(6)
C3 0.0222(7) 0.0241(7) 0.0227(7) 0.0048(6) 0.0069(6) -0.0020(6)
C4 0.0209(7) 0.0264(7) 0.0211(7) 0.0056(6) 0.0046(6) 0.0009(6)
C5 0.0223(7) 0.0241(7) 0.0231(7) 0.0042(6) 0.0079(6) -0.0001(6)
C6 0.0245(8) 0.0286(8) 0.0260(8) 0.0021(6) 0.0068(6) 0.0019(6)
C7 0.0220(7) 0.0306(8) 0.0206(7) 0.0019(6) 0.0054(6) 0.0067(6)
C8 0.0274(8) 0.0285(8) 0.0293(8) 0.0065(6) 0.0089(6) 0.0046(6)
C9 0.0315(8) 0.0289(8) 0.0259(8) -0.0006(7) 0.0061(7) 0.0005(6)
C10 0.0242(8) 0.0390(9) 0.0243(8) 0.0011(7) 0.0015(6) 0.0076(7)
C11 0.0323(9) 0.0357(9) 0.0344(9) 0.0129(7) 0.0031(7) 0.0070(7)
C12 0.0341(9) 0.0275(8) 0.0298(8) 0.0050(7) 0.0030(7) 0.0015(7)
C13 0.0193(7) 0.0288(8) 0.0283(8) 0.0013(6) 0.0069(6) 0.0005(7)
C14 0.0194(7) 0.0225(7) 0.0247(7) 0.0037(6) 0.0051(6) 0.0024(6)
C15 0.0252(8) 0.0252(7) 0.0233(7) 0.0037(6) 0.0085(6) 0.0022(6)
C16 0.0207(7) 0.0264(7) 0.0294(8) 0.0036(6) 0.0112(6) 0.0026(6)
C17 0.0192(7) 0.0200(7) 0.0269(8) 0.0038(6) 0.0057(6) 0.0034(6)
C18 0.0237(7) 0.0295(8) 0.0228(7) 0.0027(6) 0.0076(6) -0.0010(6)
C19 0.0204(7) 0.0299(8) 0.0293(8) 0.0037(6) 0.0111(6) 0.0008(6)
C20 0.0200(8) 0.0498(10) 0.0417(9) 0.0076(7) 0.0073(7) 0.0027(8)
C21 0.0291(8) 0.0395(9) 0.0284(8) 0.0048(7) 0.0013(7) 0.0007(7)
C22 0.0282(8) 0.0373(9) 0.0362(9) -0.0018(7) 0.0074(7) 0.0094(7)

loop_
_atom_type_symbol
_atom_type_description
_atom_type_scat_dispersion_real
_atom_type_scat_dispersion_imag
_atom_type_scat_source
C C 0.0033 0.0016 'International Tables Vol C Tables 4.2.6.8 and 6.1.1.4'
H H 0.0000 0.0000 'International Tables Vol C Tables 4.2.6.8 and 6.1.1.4'
N N 0.0061 0.0033 'International Tables Vol C Tables 4.2.6.8 and 6.1.1.4'

loop_
_geom_angle_atom_site_label_1
_geom_angle_atom_site_label_2
_geom_angle_atom_site_label_3
_geom_angle
C5 N1 C1 114.30(12)
C6 N2 N3 106.26(12)
C1 N3 N2 111.24(11)
C1 N3 C7 126.90(12)
N2 N3 C7 121.84(11)
C5 N4 H4A 119.3(12)
C5 N4 H4B 118.4(11)
H4A N4 H4B 118.5(17)
C17 N6 C20 118.83(12)
C17 N6 C21 118.76(12)
C20 N6 C21 116.66(12)
N1 C1 N3 124.15(13)
N1 C1 C2 128.42(13)
N3 C1 C2 107.30(12)
C3 C2 C1 117.08(13)
C3 C2 C6 138.78(13)
C1 C2 C6 104.01(12)
C4 C3 C2 115.47(13)
C4 C3 C14 119.63(12)
C2 C3 C14 124.90(13)
C3 C4 C5 122.20(13)
C3 C4 C13 121.80(13)
C5 C4 C13 115.99(12)
N1 C5 N4 117.44(13)
N1 C5 C4 122.37(13)
N4 C5 C4 120.18(13)
N2 C6 C2 111.16(13)
N2 C6 C22 118.56(13)
C2 C6 C22 130.27(13)
C8 C7 C12 121.10(14)
C8 C7 N3 119.07(13)
C12 C7 N3 119.82(13)
C7 C8 C9 119.23(14)
C7 C8 H8 120.4
C9 C8 H8 120.4
C8 C9 C10 120.27(14)
C8 C9 H9 119.9
C10 C9 H9 119.9
C11 C10 C9 119.93(14)
C11 C10 H10 120.0
C9 C10 H10 120.0
C10 C11 C12 120.42(14)
C10 C11 H11 119.8
C12 C11 H11 119.8
C7 C12 C11 119.02(14)
C7 C12 H12 120.5
C11 C12 H12 120.5
N5 C13 C4 174.98(15)
C15 C14 C19 117.09(13)
C15 C14 C3 122.72(12)
C19 C14 C3 120.08(12)
C16 C15 C14 121.63(13)
C16 C15 H15 119.2
C14 C15 H15 119.2
C15 C16 C17 121.02(13)
C15 C16 H16 119.5
C17 C16 H16 119.5
N6 C17 C18 120.90(13)
N6 C17 C16 121.80(13)
C18 C17 C16 117.29(13)
C19 C18 C17 120.87(13)
C19 C18 H18 119.6
C17 C18 H18 119.6
C18 C19 C14 122.04(13)
C18 C19 H19 119.0
C14 C19 H19 119.0
N6 C20 H20A 109.5
N6 C20 H20B 109.5
H20A C20 H20B 109.5
N6 C20 H20C 109.5
H20A C20 H20C 109.5
H20B C20 H20C 109.5
N6 C21 H21A 109.5
N6 C21 H21B 109.5
H21A C21 H21B 109.5
N6 C21 H21C 109.5
H21A C21 H21C 109.5
H21B C21 H21C 109.5
C6 C22 H22A 109.5
C6 C22 H22B 109.5
H22A C22 H22B 109.5
C6 C22 H22C 109.5
H22A C22 H22C 109.5
H22B C22 H22C 109.5

loop_
_geom_bond_atom_site_label_1
_geom_bond_atom_site_label_2
_geom_bond_distance
N1 C5 1.3314(18)
N1 C1 1.3441(18)
N2 C6 1.3212(19)
N2 N3 1.3848(17)
N3 C1 1.3526(18)
N3 C7 1.4327(18)
N4 C5 1.3527(19)
N4 H4A 0.91(2)
N4 H4B 0.904(19)
N5 C13 1.1497(19)
N6 C17 1.3835(18)
N6 C20 1.447(2)
N6 C21 1.458(2)
C1 C2 1.413(2)
C2 C3 1.407(2)
C2 C6 1.436(2)
C3 C4 1.401(2)
C3 C14 1.4822(19)
C4 C5 1.4351(19)
C4 C13 1.436(2)
C6 C22 1.493(2)
C7 C8 1.380(2)
C7 C12 1.381(2)
C8 C9 1.381(2)
C8 H8 0.95
C9 C10 1.383(2)
C9 H9 0.95
C10 C11 1.378(2)
C10 H10 0.95
C11 C12 1.384(2)
C11 H11 0.95
C12 H12 0.95
C14 C15 1.394(2)
C14 C19 1.398(2)
C15 C16 1.379(2)
C15 H15 0.95
C16 C17 1.409(2)
C16 H16 0.95
C17 C18 1.402(2)
C18 C19 1.376(2)
C18 H18 0.95
C19 H19 0.95
C20 H20A 0.98
C20 H20B 0.98
C20 H20C 0.98
C21 H21A 0.98
C21 H21B 0.98
C21 H21C 0.98
C22 H22A 0.98
C22 H22B 0.98
C22 H22C 0.98

loop_
_geom_hbond_atom_site_label_D
_geom_hbond_atom_site_label_H
_geom_hbond_atom_site_label_A
_geom_hbond_site_symmetry_A
_geom_hbond_distance_DH
_geom_hbond_distance_HA
_geom_hbond_distance_DA
_geom_hbond_angle_DHA
N4 H4B N1 2_455 0.90(2) 2.21(2) 3.110(2) 177(2)

loop_
_geom_torsion_atom_site_label_1
_geom_torsion_atom_site_label_2
_geom_torsion_atom_site_label_3
_geom_torsion_atom_site_label_4
_geom_torsion
C6 N2 N3 C1 1.11(16)
C6 N2 N3 C7 -177.45(13)
C5 N1 C1 N3 -178.70(13)
C5 N1 C1 C2 -3.5(2)
N2 N3 C1 N1 174.42(13)
C7 N3 C1 N1 -7.1(2)
N2 N3 C1 C2 -1.67(16)
C7 N3 C1 C2 176.79(13)
N1 C1 C2 C3 2.3(2)
N3 C1 C2 C3 178.16(12)
N1 C1 C2 C6 -174.37(14)
N3 C1 C2 C6 1.50(15)
C1 C2 C3 C4 1.68(19)
C6 C2 C3 C4 176.76(17)
C1 C2 C3 C14 -177.63(13)
C6 C2 C3 C14 -2.6(3)
C2 C3 C4 C5 -4.2(2)
C14 C3 C4 C5 175.17(12)
C2 C3 C4 C13 174.08(13)
C14 C3 C4 C13 -6.6(2)
C1 N1 C5 N4 -178.14(12)
C1 N1 C5 C4 0.68(19)
C3 C4 C5 N1 3.1(2)
C13 C4 C5 N1 -175.22(13)
C3 C4 C5 N4 -178.07(13)
C13 C4 C5 N4 3.6(2)
N3 N2 C6 C2 -0.09(17)
N3 N2 C6 C22 -179.62(13)
C3 C2 C6 N2 -176.36(17)
C1 C2 C6 N2 -0.88(17)
C3 C2 C6 C22 3.1(3)
C1 C2 C6 C22 178.58(16)
C1 N3 C7 C8 -65.0(2)
N2 N3 C7 C8 113.34(16)
C1 N3 C7 C12 113.90(17)
N2 N3 C7 C12 -67.78(19)
C12 C7 C8 C9 -0.7(2)
N3 C7 C8 C9 178.17(13)
C7 C8 C9 C10 -0.9(2)
C8 C9 C10 C11 1.6(2)
C9 C10 C11 C12 -0.7(2)
C8 C7 C12 C11 1.5(2)
N3 C7 C12 C11 -177.32(14)
C10 C11 C12 C7 -0.8(2)
C4 C3 C14 C15 128.26(15)
C2 C3 C14 C15 -52.5(2)
C4 C3 C14 C19 -47.69(19)
C2 C3 C14 C19 131.59(15)
C19 C14 C15 C16 2.2(2)
C3 C14 C15 C16 -173.83(13)
C14 C15 C16 C17 -0.9(2)
C20 N6 C17 C18 166.17(14)
C21 N6 C17 C18 13.7(2)
C20 N6 C17 C16 -15.0(2)
C21 N6 C17 C16 -167.48(13)
C15 C16 C17 N6 179.76(13)
C15 C16 C17 C18 -1.4(2)
N6 C17 C18 C19 -178.92(13)
C16 C17 C18 C19 2.2(2)
C17 C18 C19 C14 -0.9(2)
C15 C14 C19 C18 -1.4(2)
C3 C14 C19 C18 174.79(13)

loop_
_cod_related_entry_id
_cod_related_entry_database
_cod_related_entry_code
1 ChemSpider 4074153
